data_4124577
loop_
_publ_author_name
'Blake, Matthew P.'
'Kaltsoyannis, Nikolas'
'Mountford, Philip'

_publ_section_title
;
 Probing the Limits of Alkaline Earth-Transition Metal Bonding: An
 Experimental and Computational Study.
;
_journal_issue 38
_journal_name_full 'Journal of the American Chemical Society'
_journal_page_first 12352
_journal_page_last 12368
_journal_paper_doi 10.1021/jacs.5b07866
_journal_volume 137
_journal_year 2015
_chemical_formula_moiety 'C108 H180 Co4 O18 P4 Yb2'
_chemical_formula_sum 'C108 H180 Co4 O18 P4 Yb2'
_chemical_formula_weight 2472.32
_chemical_name_systematic
;
Yb{Co(CO)3(PCy3)}2(THF)3
;
_space_group_IT_number 2
_symmetry_cell_setting triclinic
_symmetry_space_group_name_Hall '-P 1'
_symmetry_space_group_name_H-M 'P -1'
_atom_sites_solution_hydrogens difmap
_atom_sites_solution_primary direct
_cell_angle_alpha 83.045(2)
_cell_angle_beta 88.3797(18)
_cell_angle_gamma 79.8875(16)
_cell_formula_units_Z 1
_cell_length_a 11.18582(19)
_cell_length_b 14.3086(3)
_cell_length_c 18.1682(5)
_cell_measurement_reflns_used 18102
_cell_measurement_temperature 150
_cell_measurement_theta_max 77
_cell_measurement_theta_min 3
_cell_volume 2841.57(11)
_computing_cell_refinement 'CrysAlis, (Oxford Diffraction, 2002)'
_computing_data_collection 'SuperNova, (Oxford Diffraction, 2010)'
_computing_data_reduction 'USER DEFINED DATA REDUCTION'
_computing_molecular_graphics 'CAMERON (Watkin et al., 1996)'
_computing_publication_material 'CRYSTALS (Betteridge et al., 2003)'
_computing_structure_refinement 'CRYSTALS (Betteridge et al., 2003)'
_computing_structure_solution 'SIR92 (Altomare et al., 1994)'
_diffrn_ambient_temperature 150
_diffrn_measured_fraction_theta_full 0.997
_diffrn_measured_fraction_theta_max 0.982
_diffrn_measurement_device Area
_diffrn_measurement_device_type 'Oxford Diffraction SuperNova'
_diffrn_measurement_method \w
_diffrn_radiation_monochromator graphite
_diffrn_radiation_type 'Cu K\a'
_diffrn_radiation_wavelength 1.54184
_diffrn_reflns_av_R_equivalents 0.029
_diffrn_reflns_limit_h_max 10
_diffrn_reflns_limit_h_min -14
_diffrn_reflns_limit_k_max 18
_diffrn_reflns_limit_k_min -17
_diffrn_reflns_limit_l_max 21
_diffrn_reflns_limit_l_min -22
_diffrn_reflns_number 28290
_diffrn_reflns_theta_full 73.875
_diffrn_reflns_theta_max 76.953
_diffrn_reflns_theta_min 3.159
_diffrn_standards_number 0
_exptl_absorpt_coefficient_mu 8.390
_exptl_absorpt_correction_T_max 0.66
_exptl_absorpt_correction_T_min 0.21
_exptl_absorpt_correction_type multi-scan
_exptl_absorpt_process_details 'CrysAlis, (Oxford Diffraction, 2002)'
_exptl_crystal_colour yellow
_exptl_crystal_density_diffrn 1.445
_exptl_crystal_density_method 'not measured'
_exptl_crystal_description plate
_exptl_crystal_F_000 1280
_exptl_crystal_size_max 0.250
_exptl_crystal_size_mid 0.200
_exptl_crystal_size_min 0.050
_refine_diff_density_max 1.86
_refine_diff_density_min -1.07
_refine_ls_extinction_method None
_refine_ls_goodness_of_fit_ref 1.1167
_refine_ls_hydrogen_treatment constr
_refine_ls_matrix_type full
_refine_ls_number_parameters 703
_refine_ls_number_reflns 10542
_refine_ls_number_restraints 226
_refine_ls_R_factor_all 0.0389
_refine_ls_R_factor_gt 0.0353
_refine_ls_shift/su_max 0.0026455
_refine_ls_shift/su_mean 0.0000252
_refine_ls_structure_factor_coef F
_refine_ls_weighting_details
;
 Method, part 1, Chebychev polynomial, (Watkin, 1994, Prince, 1982) 
 [weight] = 1.0/[A~0~*T~0~(x)+A~1~*T~1~(x) ... +A~n-1~]*T~n-1~(x)] 
 where A~i~ are the Chebychev coefficients listed below and x= Fcalc/Fmax 
 Method = Robust Weighting (Prince, 1982) 
 W = [weight] * [1-(deltaF/6*sigmaF)^2^]^2^ 
 A~i~ are: 
 15.8 -0.282 11.3 4.80 -0.972 
;
_refine_ls_weighting_scheme calc
_refine_ls_wR_factor_all 0.0378
_refine_ls_wR_factor_gt 0.0371
_refine_ls_wR_factor_ref 0.0368
_reflns_limit_h_max 14
_reflns_limit_h_min -14
_reflns_limit_k_max 18
_reflns_limit_k_min -17
_reflns_limit_l_max 22
_reflns_limit_l_min 0
_reflns_number_gt 10895
_reflns_number_total 11778
_reflns_threshold_expression I>2.0\s(I)
_oxford_diffrn_Wilson_B_factor 1.85
_oxford_diffrn_Wilson_scale 0.16
_oxford_refine_ls_r_factor_ref 0.0336
_oxford_refine_ls_scale 2.808(3)
_oxford_reflns_number_all 11734
_oxford_reflns_threshold_expression_ref I>3.0\s(I)
_cod_data_source_file ja5b07866_si_002.cif
_cod_data_source_block compound_24
_cod_original_cell_volume 2841.57(12)
_cod_original_sg_symbol_Hall '-P 1 '
_cod_original_sg_symbol_H-M 'P -1 '
_cod_database_code 4124577

loop_
_symmetry_equiv_pos_as_xyz
x,y,z
-x,-y,-z

loop_
_atom_site_label
_atom_site_type_symbol
_atom_site_fract_x
_atom_site_fract_y
_atom_site_fract_z
_atom_site_U_iso_or_equiv
_atom_site_occupancy
_atom_site_adp_type
_atom_site_refinement_flags_posn
_atom_site_refinement_flags_adp
_atom_site_disorder_group
Yb1 Yb 0.768007(10) 0.220954(8) 0.440478(6) 0.0195 1.0000 Uani . U .
Co1 Co 0.67845(3) 0.30673(3) 0.28957(2) 0.0211 1.0000 Uani . . .
Co2 Co 0.89136(3) -0.12619(3) 0.369115(19) 0.0174 1.0000 Uani . . .
O1 O 0.7604(3) 0.46890(17) 0.34174(13) 0.0541 1.0000 Uani . . .
O2 O 0.4923(2) 0.2026(2) 0.35441(16) 0.0724 1.0000 Uani . . .
O3 O 0.89281(19) 0.17536(17) 0.24894(12) 0.0461 1.0000 Uani . . .
O4 O 0.79159(18) 0.05871(13) 0.41525(11) 0.0351 1.0000 Uani . . .
O5 O 1.12767(16) -0.16344(14) 0.43838(10) 0.0334 1.0000 Uani . . .
O6 O 0.7411(3) -0.26845(19) 0.42027(14) 0.0577 1.0000 Uani . . .
O7 O 0.97763(16) 0.21802(14) 0.40926(10) 0.0339 1.0000 Uani D U .
O8 O 0.60770(18) 0.17817(15) 0.52244(10) 0.0385 1.0000 Uani D U .
O9 O 0.75161(17) 0.36441(13) 0.50152(11) 0.0349 1.0000 Uani D U .
C1 C 0.7261(3) 0.4033(2) 0.32352(14) 0.0356 1.0000 Uani . . .
C2 C 0.5651(3) 0.2458(2) 0.33044(16) 0.0429 1.0000 Uani . . .
C3 C 0.8060(2) 0.2263(2) 0.26466(14) 0.0333 1.0000 Uani . . .
C4 C 0.8285(2) -0.01508(17) 0.39242(12) 0.0242 1.0000 Uani . . .
C5 C 1.0346(2) -0.15173(17) 0.40729(12) 0.0249 1.0000 Uani . . .
C6 C 0.8012(3) -0.21323(19) 0.39836(14) 0.0331 1.0000 Uani . . .
C7 C 0.5584(2) 0.51241(16) 0.18541(12) 0.0234 1.0000 Uani . . .
C8 C 0.4764(3) 0.54288(19) 0.24996(15) 0.0350 1.0000 Uani . . .
C9 C 0.4710(3) 0.6489(2) 0.25764(17) 0.0431 1.0000 Uani . . .
C10 C 0.4309(3) 0.71197(19) 0.18594(18) 0.0405 1.0000 Uani . . .
C11 C 0.5110(3) 0.68092(18) 0.12107(16) 0.0353 1.0000 Uani . . .
C12 C 0.5132(3) 0.57491(18) 0.11343(14) 0.0332 1.0000 Uani . . .
C13 C 0.4535(2) 0.33775(16) 0.15677(12) 0.0223 1.0000 Uani . . .
C14 C 0.4077(2) 0.3665(2) 0.07707(14) 0.0347 1.0000 Uani . . .
C15 C 0.3125(3) 0.3072(2) 0.05974(16) 0.0394 1.0000 Uani . . .
C16 C 0.2069(3) 0.3177(2) 0.11437(17) 0.0406 1.0000 Uani . . .
C17 C 0.2508(3) 0.2953(2) 0.19423(17) 0.0413 1.0000 Uani . . .
C18 C 0.3449(2) 0.3561(2) 0.20970(14) 0.0328 1.0000 Uani . . .
C19 C 0.6870(2) 0.36885(16) 0.09844(12) 0.0233 1.0000 Uani . . .
C20 C 0.7135(2) 0.26430(17) 0.08117(14) 0.0287 1.0000 Uani . . .
C21 C 0.7902(3) 0.2543(2) 0.01064(15) 0.0347 1.0000 Uani . . .
C22 C 0.9081(2) 0.2932(2) 0.01616(16) 0.0384 1.0000 Uani . . .
C23 C 0.8814(2) 0.3967(2) 0.03199(15) 0.0351 1.0000 Uani . . .
C24 C 0.8051(2) 0.40807(19) 0.10261(14) 0.0294 1.0000 Uani . . .
C25 C 0.9511(2) -0.24595(16) 0.21431(12) 0.0229 1.0000 Uani . . .
C26 C 0.8577(2) -0.31296(17) 0.23001(14) 0.0283 1.0000 Uani . . .
C27 C 0.9030(3) -0.4092(2) 0.20233(17) 0.0372 1.0000 Uani . . .
C28 C 1.0229(3) -0.4566(2) 0.2378(2) 0.0465 1.0000 Uani . . .
C29 C 1.1174(3) -0.3913(2) 0.2237(2) 0.0425 1.0000 Uani . . .
C30 C 1.0722(2) -0.29365(18) 0.24987(15) 0.0296 1.0000 Uani . . .
C31 C 0.9986(2) -0.04879(16) 0.19359(13) 0.0237 1.0000 Uani . . .
C32 C 1.1027(2) -0.03097(19) 0.24083(15) 0.0309 1.0000 Uani . . .
C33 C 1.1697(3) 0.0447(2) 0.20042(17) 0.0382 1.0000 Uani . . .
C34 C 1.2149(3) 0.0207(2) 0.12466(18) 0.0406 1.0000 Uani . . .
C35 C 1.1132(3) -0.0001(2) 0.07795(16) 0.0382 1.0000 Uani . . .
C36 C 1.0512(2) -0.07903(18) 0.11913(13) 0.0292 1.0000 Uani . . .
C37 C 0.7485(2) -0.08722(17) 0.20106(12) 0.0236 1.0000 Uani . . .
C38 C 0.7449(2) -0.0913(2) 0.11747(14) 0.0340 1.0000 Uani . . .
C39 C 0.6141(3) -0.0651(2) 0.08808(17) 0.0416 1.0000 Uani . . .
C40 C 0.5551(3) 0.0329(2) 0.10659(17) 0.0401 1.0000 Uani . . .
C41 C 0.5584(2) 0.0386(2) 0.18944(17) 0.0386 1.0000 Uani . . .
C42 C 0.6878(2) 0.01199(18) 0.21938(15) 0.0311 1.0000 Uani . . .
C43 C 1.0212(7) 0.3014(4) 0.3730(6) 0.0349 0.5000 Uani D U 2
C44 C 1.1541(8) 0.2823(6) 0.3936(7) 0.0358 0.5000 Uani D U 2
C45 C 1.1898(9) 0.1755(5) 0.3935(5) 0.0402 0.5000 Uani D U 2
C46 C 1.0723(10) 0.1377(9) 0.4076(8) 0.0345 0.5000 Uani D U 2
C47 C 0.5378(3) 0.1038(3) 0.52083(17) 0.0532 1.0000 Uani D U .
C48 C 0.5081(11) 0.0640(9) 0.5996(3) 0.0498 0.5000 Uani D U 2
C49 C 0.5506(8) 0.1327(6) 0.6471(5) 0.0454 0.5000 Uani D U 2
C50 C 0.5841(3) 0.2146(2) 0.59325(15) 0.0461 1.0000 Uani D U .
C51 C 0.6497(8) 0.4419(7) 0.5030(12) 0.0456 0.5000 Uani D U 2
C52 C 0.6804(8) 0.5204(8) 0.5436(5) 0.0589 0.5000 Uani D U 2
C53 C 0.8071(8) 0.4854(6) 0.5711(6) 0.0670 0.5000 Uani D U 2
C54 C 0.8454(6) 0.3921(6) 0.5418(5) 0.0503 0.5000 Uani D U 2
C431 C 1.0436(7) 0.2856(6) 0.3682(7) 0.0428 0.5000 Uani D U 1
C441 C 1.1723(9) 0.2551(6) 0.3960(7) 0.0444 0.5000 Uani D U 1
C451 C 1.1879(9) 0.1473(6) 0.4077(5) 0.0469 0.5000 Uani D U 1
C461 C 1.0617(10) 0.1227(11) 0.4165(8) 0.0371 0.5000 Uani D U 1
C481 C 0.5312(13) 0.0614(10) 0.6015(3) 0.0553 0.5000 Uani D U 1
C491 C 0.5911(9) 0.1228(6) 0.6468(5) 0.0502 0.5000 Uani D U 1
C511 C 0.6429(6) 0.4349(6) 0.5074(12) 0.0425 0.5000 Uani D U 1
C521 C 0.6929(6) 0.5253(6) 0.5171(6) 0.0529 0.5000 Uani D U 1
C531 C 0.8305(6) 0.4996(4) 0.5257(5) 0.0500 0.5000 Uani D U 1
C541 C 0.8621(5) 0.3933(5) 0.5219(5) 0.0474 0.5000 Uani D U 1
P1 P 0.59292(5) 0.38039(4) 0.18461(3) 0.0200 1.0000 Uani . . .
P2 P 0.89966(5) -0.12673(4) 0.24681(3) 0.0181 1.0000 Uani . . .
H71 H 0.6381 0.5291 0.1941 0.0293 1.0000 Uiso R . .
H81 H 0.5062 0.5046 0.2965 0.0418 1.0000 Uiso R . .
H82 H 0.3936 0.5321 0.2414 0.0419 1.0000 Uiso R . .
H91 H 0.5537 0.6585 0.2694 0.0531 1.0000 Uiso R . .
H92 H 0.4158 0.6660 0.2980 0.0530 1.0000 Uiso R . .
H101 H 0.4354 0.7780 0.1910 0.0503 1.0000 Uiso R . .
H102 H 0.3466 0.7084 0.1751 0.0503 1.0000 Uiso R . .
H111 H 0.5934 0.6906 0.1296 0.0420 1.0000 Uiso R . .
H112 H 0.4805 0.7202 0.0754 0.0419 1.0000 Uiso R . .
H121 H 0.5650 0.5562 0.0718 0.0402 1.0000 Uiso R . .
H122 H 0.4302 0.5654 0.1048 0.0402 1.0000 Uiso R . .
H131 H 0.4775 0.2675 0.1619 0.0281 1.0000 Uiso R . .
H141 H 0.3708 0.4351 0.0703 0.0411 1.0000 Uiso R . .
H142 H 0.4758 0.3568 0.0421 0.0411 1.0000 Uiso R . .
H151 H 0.2819 0.3289 0.0089 0.0501 1.0000 Uiso R . .
H152 H 0.3494 0.2389 0.0627 0.0502 1.0000 Uiso R . .
H161 H 0.1629 0.3840 0.1072 0.0490 1.0000 Uiso R . .
H162 H 0.1499 0.2752 0.1055 0.0488 1.0000 Uiso R . .
H171 H 0.1811 0.3090 0.2270 0.0499 1.0000 Uiso R . .
H172 H 0.2878 0.2273 0.2044 0.0501 1.0000 Uiso R . .
H181 H 0.3696 0.3415 0.2611 0.0392 1.0000 Uiso R . .
H182 H 0.3077 0.4241 0.2018 0.0394 1.0000 Uiso R . .
H191 H 0.6402 0.4060 0.0567 0.0269 1.0000 Uiso R . .
H201 H 0.7593 0.2245 0.1225 0.0340 1.0000 Uiso R . .
H202 H 0.6372 0.2412 0.0768 0.0328 1.0000 Uiso R . .
H211 H 0.7415 0.2910 -0.0319 0.0412 1.0000 Uiso R . .
H212 H 0.8062 0.1869 0.0033 0.0411 1.0000 Uiso R . .
H221 H 0.9557 0.2873 -0.0296 0.0459 1.0000 Uiso R . .
H222 H 0.9555 0.2543 0.0572 0.0460 1.0000 Uiso R . .
H231 H 0.9571 0.4198 0.0360 0.0406 1.0000 Uiso R . .
H232 H 0.8359 0.4357 -0.0092 0.0413 1.0000 Uiso R . .
H241 H 0.7884 0.4751 0.1101 0.0349 1.0000 Uiso R . .
H242 H 0.8520 0.3726 0.1457 0.0351 1.0000 Uiso R . .
H251 H 0.9632 -0.2355 0.1585 0.0274 1.0000 Uiso R . .
H261 H 0.8458 -0.3228 0.2833 0.0338 1.0000 Uiso R . .
H262 H 0.7796 -0.2836 0.2078 0.0336 1.0000 Uiso R . .
H271 H 0.9126 -0.3996 0.1483 0.0460 1.0000 Uiso R . .
H272 H 0.8425 -0.4504 0.2144 0.0459 1.0000 Uiso R . .
H281 H 1.0513 -0.5167 0.2181 0.0552 1.0000 Uiso R . .
H282 H 1.0103 -0.4701 0.2911 0.0546 1.0000 Uiso R . .
H291 H 1.1929 -0.4212 0.2503 0.0517 1.0000 Uiso R . .
H292 H 1.1360 -0.3831 0.1708 0.0519 1.0000 Uiso R . .
H301 H 1.1321 -0.2517 0.2374 0.0358 1.0000 Uiso R . .
H302 H 1.0623 -0.3014 0.3038 0.0362 1.0000 Uiso R . .
H311 H 0.9465 0.0143 0.1807 0.0280 1.0000 Uiso R . .
H321 H 1.1608 -0.0921 0.2505 0.0367 1.0000 Uiso R . .
H322 H 1.0695 -0.0120 0.2867 0.0373 1.0000 Uiso R . .
H331 H 1.2377 0.0511 0.2310 0.0451 1.0000 Uiso R . .
H332 H 1.1122 0.1057 0.1949 0.0446 1.0000 Uiso R . .
H341 H 1.2797 -0.0349 0.1300 0.0492 1.0000 Uiso R . .
H342 H 1.2475 0.0737 0.0992 0.0491 1.0000 Uiso R . .
H351 H 1.1455 -0.0182 0.0309 0.0460 1.0000 Uiso R . .
H352 H 1.0527 0.0579 0.0698 0.0461 1.0000 Uiso R . .
H361 H 1.1112 -0.1371 0.1279 0.0357 1.0000 Uiso R . .
H362 H 0.9871 -0.0916 0.0885 0.0357 1.0000 Uiso R . .
H371 H 0.6960 -0.1320 0.2236 0.0291 1.0000 Uiso R . .
H381 H 0.7933 -0.0468 0.0928 0.0414 1.0000 Uiso R . .
H382 H 0.7807 -0.1561 0.1067 0.0410 1.0000 Uiso R . .
H391 H 0.6161 -0.0669 0.0350 0.0501 1.0000 Uiso R . .
H392 H 0.5670 -0.1129 0.1105 0.0499 1.0000 Uiso R . .
H401 H 0.6000 0.0804 0.0807 0.0470 1.0000 Uiso R . .
H402 H 0.4720 0.0471 0.0902 0.0471 1.0000 Uiso R . .
H411 H 0.5242 0.1046 0.1998 0.0460 1.0000 Uiso R . .
H412 H 0.5084 -0.0059 0.2147 0.0460 1.0000 Uiso R . .
H421 H 0.6856 0.0128 0.2738 0.0381 1.0000 Uiso R . .
H422 H 0.7343 0.0609 0.1962 0.0380 1.0000 Uiso R . .
H541 H 0.8675 0.3446 0.5826 0.0628 0.5000 Uiso R . .
H542 H 0.9137 0.3958 0.5100 0.0628 0.5000 Uiso R . .
H5411 H 0.8890 0.3609 0.5689 0.0563 0.5000 Uiso R . 1
H5412 H 0.9240 0.3799 0.4859 0.0563 0.5000 Uiso R . 1
H511 H 0.5884 0.4160 0.5318 0.0546 0.5000 Uiso R . 2
H512 H 0.6197 0.4657 0.4547 0.0546 0.5000 Uiso R . 2
H5111 H 0.5886 0.4172 0.5456 0.0524 0.5000 Uiso R . 1
H5112 H 0.6028 0.4449 0.4609 0.0524 0.5000 Uiso R . 1
H5211 H 0.6572 0.5507 0.5601 0.0637 0.5000 Uiso R . 1
H5212 H 0.6733 0.5711 0.4749 0.0637 0.5000 Uiso R . 1
H521 H 0.6267 0.5344 0.5838 0.0731 0.5000 Uiso R . 2
H522 H 0.6770 0.5759 0.5087 0.0731 0.5000 Uiso R . 2
H531 H 0.8089 0.4778 0.6238 0.0836 0.5000 Uiso R . 2
H532 H 0.8590 0.5287 0.5523 0.0836 0.5000 Uiso R . 2
H5311 H 0.8537 0.5150 0.5721 0.0607 0.5000 Uiso R . 1
H5312 H 0.8698 0.5335 0.4868 0.0607 0.5000 Uiso R . 1
H501 H 0.6546 0.2344 0.6097 0.0568 1.0000 Uiso R . .
H502 H 0.5187 0.2671 0.5892 0.0568 1.0000 Uiso R . .
H471 H 0.5830 0.0537 0.4965 0.0660 1.0000 Uiso R . .
H472 H 0.4644 0.1287 0.4948 0.0660 1.0000 Uiso R . .
H491 H 0.6196 0.1011 0.6750 0.0549 0.5000 Uiso R . 2
H492 H 0.4877 0.1562 0.6798 0.0549 0.5000 Uiso R . 2
H4911 H 0.6730 0.0944 0.6577 0.0629 0.5000 Uiso R . 1
H4912 H 0.5481 0.1337 0.6916 0.0629 0.5000 Uiso R . 1
H481 H 0.5503 0.0006 0.6117 0.0607 0.5000 Uiso R . 2
H482 H 0.4233 0.0650 0.6058 0.0607 0.5000 Uiso R . 2
H4811 H 0.5730 -0.0028 0.6077 0.0686 0.5000 Uiso R . 1
H4812 H 0.4490 0.0632 0.6167 0.0686 0.5000 Uiso R . 1
H431 H 0.9802 0.3575 0.3920 0.0459 0.5000 Uiso R . 2
H432 H 1.0107 0.3079 0.3208 0.0459 0.5000 Uiso R . 2
H441 H 1.1658 0.3006 0.4410 0.0453 0.5000 Uiso R . 2
H442 H 1.1998 0.3153 0.3576 0.0453 0.5000 Uiso R . 2
H451 H 1.2464 0.1495 0.4317 0.0501 0.5000 Uiso R . 2
H452 H 1.2241 0.1605 0.3470 0.0501 0.5000 Uiso R . 2
H461 H 1.0757 0.0983 0.4538 0.0410 0.5000 Uiso R . 2
H462 H 1.0585 0.1017 0.3691 0.0410 0.5000 Uiso R . 2
H4311 H 1.0117 0.3485 0.3790 0.0496 0.5000 Uiso R . 1
H4312 H 1.0397 0.2831 0.3163 0.0496 0.5000 Uiso R . 1
H4411 H 1.1823 0.2796 0.4413 0.0522 0.5000 Uiso R . 1
H4412 H 1.2284 0.2761 0.3602 0.0522 0.5000 Uiso R . 1
H4511 H 1.2349 0.1231 0.4508 0.0562 0.5000 Uiso R . 1
H4512 H 1.2274 0.1216 0.3658 0.0562 0.5000 Uiso R . 1
H4611 H 1.0530 0.0885 0.4640 0.0453 0.5000 Uiso R . 1
H4612 H 1.0463 0.0854 0.3792 0.0453 0.5000 Uiso R . 1

loop_
_atom_site_aniso_label
_atom_site_aniso_U_11
_atom_site_aniso_U_22
_atom_site_aniso_U_33
_atom_site_aniso_U_23
_atom_site_aniso_U_13
_atom_site_aniso_U_12
Yb1 0.01865(7) 0.02301(7) 0.01607(7) -0.00015(4) -0.00079(4) -0.00282(4)
Co1 0.02131(18) 0.02406(19) 0.01644(17) 0.00386(14) -0.00347(13) -0.00359(14)
Co2 0.02020(18) 0.01787(17) 0.01347(16) -0.00004(13) -0.00154(13) -0.00287(13)
O1 0.0880(18) 0.0417(12) 0.0395(11) 0.0017(9) -0.0127(11) -0.0325(12)
O2 0.0533(14) 0.095(2) 0.0665(17) 0.0416(16) -0.0122(12) -0.0392(15)
O3 0.0386(11) 0.0535(13) 0.0423(11) -0.0154(10) -0.0083(9) 0.0110(9)
O4 0.0415(10) 0.0275(9) 0.0334(9) -0.0065(7) -0.0002(8) 0.0038(7)
O5 0.0295(9) 0.0457(10) 0.0226(8) 0.0009(7) -0.0049(7) -0.0028(8)
O6 0.0804(17) 0.0566(14) 0.0444(12) -0.0015(11) 0.0163(12) -0.0407(13)
O7 0.0233(8) 0.0487(10) 0.0292(8) -0.0019(7) 0.0027(6) -0.0077(7)
O8 0.0361(9) 0.0562(11) 0.0292(9) -0.0085(8) 0.0077(7) -0.0236(8)
O9 0.0405(9) 0.0289(8) 0.0357(9) -0.0062(7) -0.0047(7) -0.0049(7)
C1 0.0484(15) 0.0330(13) 0.0242(11) 0.0049(10) -0.0059(10) -0.0088(11)
C2 0.0361(14) 0.0553(18) 0.0332(14) 0.0173(13) -0.0145(11) -0.0096(13)
C3 0.0343(13) 0.0383(14) 0.0265(12) -0.0008(10) -0.0075(10) -0.0052(11)
C4 0.0243(10) 0.0290(11) 0.0182(9) 0.0002(8) -0.0022(8) -0.0032(9)
C5 0.0274(11) 0.0263(11) 0.0190(10) -0.0018(8) 0.0001(8) 0.0002(9)
C6 0.0445(14) 0.0344(13) 0.0228(11) -0.0025(10) 0.0018(10) -0.0142(11)
C7 0.0245(10) 0.0233(10) 0.0226(10) -0.0017(8) -0.0010(8) -0.0048(8)
C8 0.0422(14) 0.0287(12) 0.0321(13) -0.0019(10) 0.0104(11) -0.0040(10)
C9 0.0603(18) 0.0332(14) 0.0359(14) -0.0124(11) 0.0097(13) -0.0043(13)
C10 0.0470(16) 0.0231(12) 0.0505(17) -0.0080(11) 0.0055(13) -0.0018(11)
C11 0.0441(14) 0.0242(12) 0.0358(13) 0.0027(10) -0.0030(11) -0.0050(10)
C12 0.0465(15) 0.0233(11) 0.0272(12) 0.0028(9) -0.0062(10) -0.0020(10)
C13 0.0245(10) 0.0227(10) 0.0201(10) 0.0019(8) -0.0020(8) -0.0081(8)
C14 0.0335(13) 0.0465(15) 0.0256(12) 0.0059(10) -0.0073(10) -0.0170(11)
C15 0.0377(14) 0.0508(16) 0.0341(13) -0.0033(12) -0.0082(11) -0.0199(12)
C16 0.0294(13) 0.0514(17) 0.0435(15) 0.0010(13) -0.0079(11) -0.0172(12)
C17 0.0300(13) 0.0535(17) 0.0408(15) 0.0083(13) 0.0009(11) -0.0182(12)
C18 0.0242(11) 0.0447(14) 0.0293(12) 0.0017(11) 0.0005(9) -0.0096(10)
C19 0.0250(11) 0.0245(11) 0.0209(10) 0.0000(8) 0.0011(8) -0.0079(8)
C20 0.0342(12) 0.0268(12) 0.0265(11) -0.0052(9) 0.0011(9) -0.0081(9)
C21 0.0367(13) 0.0393(14) 0.0293(12) -0.0118(11) 0.0037(10) -0.0053(11)
C22 0.0296(13) 0.0475(16) 0.0379(14) -0.0105(12) 0.0079(10) -0.0031(11)
C23 0.0279(12) 0.0446(15) 0.0336(13) -0.0001(11) 0.0043(10) -0.0122(10)
C24 0.0275(11) 0.0348(13) 0.0280(12) -0.0043(10) 0.0021(9) -0.0109(10)
C25 0.0273(11) 0.0217(10) 0.0205(10) -0.0039(8) 0.0008(8) -0.0060(8)
C26 0.0273(11) 0.0267(11) 0.0338(12) -0.0058(9) 0.0005(9) -0.0110(9)
C27 0.0423(15) 0.0312(13) 0.0436(15) -0.0105(11) 0.0051(12) -0.0184(11)
C28 0.0482(17) 0.0235(13) 0.069(2) -0.0114(13) 0.0079(15) -0.0060(12)
C29 0.0350(14) 0.0308(13) 0.0616(19) -0.0140(13) 0.0101(13) -0.0011(11)
C30 0.0238(11) 0.0263(11) 0.0392(13) -0.0069(10) 0.0003(9) -0.0037(9)
C31 0.0238(10) 0.0218(10) 0.0251(11) 0.0018(8) 0.0021(8) -0.0062(8)
C32 0.0306(12) 0.0332(13) 0.0328(12) -0.0024(10) -0.0006(10) -0.0170(10)
C33 0.0352(13) 0.0339(13) 0.0495(16) -0.0037(12) 0.0054(12) -0.0189(11)
C34 0.0329(13) 0.0348(14) 0.0546(17) -0.0001(12) 0.0145(12) -0.0134(11)
C35 0.0405(14) 0.0396(14) 0.0338(13) 0.0033(11) 0.0115(11) -0.0119(11)
C36 0.0317(12) 0.0320(12) 0.0246(11) 0.0004(9) 0.0065(9) -0.0107(10)
C37 0.0231(10) 0.0279(11) 0.0200(10) 0.0019(8) -0.0031(8) -0.0081(8)
C38 0.0352(13) 0.0446(15) 0.0218(11) -0.0003(10) -0.0079(9) -0.0076(11)
C39 0.0396(15) 0.0515(17) 0.0341(14) 0.0045(12) -0.0174(11) -0.0131(12)
C40 0.0323(13) 0.0433(15) 0.0430(15) 0.0143(12) -0.0175(11) -0.0121(11)
C41 0.0270(13) 0.0385(14) 0.0458(15) 0.0054(12) -0.0098(11) 0.0006(10)
C42 0.0281(12) 0.0313(12) 0.0318(12) -0.0015(10) -0.0090(9) 0.0005(9)
C43 0.024(3) 0.045(3) 0.036(3) -0.002(2) 0.003(2) -0.009(2)
C44 0.025(3) 0.044(3) 0.039(3) -0.003(3) 0.002(2) -0.009(2)
C45 0.026(3) 0.051(4) 0.042(3) 0.003(3) 0.008(2) -0.007(3)
C46 0.030(3) 0.044(3) 0.028(3) -0.005(3) 0.004(2) -0.005(2)
C47 0.0589(17) 0.0649(18) 0.0446(15) -0.0098(14) 0.0064(13) -0.0333(15)
C48 0.049(3) 0.058(3) 0.045(3) -0.002(3) 0.004(2) -0.018(3)
C49 0.048(3) 0.057(3) 0.034(3) -0.001(2) 0.007(3) -0.021(3)
C50 0.0491(15) 0.0568(16) 0.0361(13) -0.0082(12) 0.0110(12) -0.0194(13)
C51 0.052(3) 0.036(3) 0.047(3) -0.009(3) 0.005(3) 0.000(3)
C52 0.070(4) 0.051(3) 0.057(3) -0.020(3) 0.010(3) -0.005(3)
C53 0.078(4) 0.058(3) 0.067(3) -0.023(3) -0.010(3) -0.005(3)
C54 0.057(3) 0.048(3) 0.048(3) -0.022(3) -0.015(3) -0.001(3)
C431 0.025(3) 0.068(4) 0.033(3) 0.001(3) 0.008(2) -0.009(3)
C441 0.025(3) 0.070(4) 0.036(3) 0.002(4) 0.000(2) -0.010(3)
C451 0.029(3) 0.069(4) 0.039(3) 0.001(3) 0.003(2) -0.005(3)
C461 0.023(3) 0.059(4) 0.029(3) -0.009(3) 0.003(2) -0.004(3)
C481 0.067(4) 0.056(3) 0.047(3) -0.003(3) 0.009(3) -0.027(3)
C491 0.056(4) 0.063(3) 0.036(3) -0.001(3) 0.008(3) -0.028(3)
C511 0.049(3) 0.026(3) 0.050(3) -0.005(3) 0.008(3) 0.000(3)
C521 0.060(3) 0.031(3) 0.066(4) -0.013(3) 0.011(3) -0.001(2)
C531 0.058(3) 0.034(3) 0.064(3) -0.016(2) 0.001(3) -0.015(2)
C541 0.052(3) 0.044(3) 0.051(3) -0.014(3) -0.008(3) -0.016(2)
P1 0.0205(2) 0.0219(3) 0.0169(2) 0.00153(19) -0.00071(19) -0.00435(19)
P2 0.0185(2) 0.0200(2) 0.0161(2) -0.00057(18) -0.00107(18) -0.00481(19)

loop_
_atom_type_symbol
_atom_type_scat_dispersion_real
_atom_type_scat_dispersion_imag
_atom_type_scat_Cromer_Mann_a1
_atom_type_scat_Cromer_Mann_b1
_atom_type_scat_Cromer_Mann_a2
_atom_type_scat_Cromer_Mann_b2
_atom_type_scat_Cromer_Mann_a3
_atom_type_scat_Cromer_Mann_b3
_atom_type_scat_Cromer_Mann_a4
_atom_type_scat_Cromer_Mann_b4
_atom_type_scat_Cromer_Mann_c
_atom_type_scat_source
C 0.0181 0.0091 2.3100 20.8439 1.0200 10.2075 1.5886 0.5687 0.8650 51.6512 0.2156 'International Tables Vol C 4.2.6.8 and 6.1.1.4'
H 0.0000 0.0000 0.4930 10.5109 0.3229 26.1257 0.1402 3.1424 0.0408 57.7998 0.0030 'International Tables Vol C 4.2.6.8 and 6.1.1.4'
O 0.0492 0.0322 3.0485 13.2771 2.2868 5.7011 1.5463 0.3239 0.8670 32.9089 0.2508 'International Tables Vol C 4.2.6.8 and 6.1.1.4'
P 0.2955 0.4335 6.4345 1.9067 4.1791 27.1570 1.7800 0.5260 1.4908 68.1645 1.1149 'International Tables Vol C 4.2.6.8 and 6.1.1.4'
Co -2.3653 3.6143 12.2841 4.2791 7.3409 0.2784 4.0034 13.5359 2.3488 71.1692 1.0118 'International Tables Vol C 4.2.6.8 and 6.1.1.4'
Yb -7.2108 4.4329 28.6641 1.9889 15.4345 0.2571 15.3087 10.6647 2.9896 100.4170 7.5667 'International Tables Vol C 4.2.6.8 and 6.1.1.4'

loop_
_geom_angle_atom_site_label_1
_geom_angle_site_symmetry_1
_geom_angle_atom_site_label_2
_geom_angle_atom_site_label_3
_geom_angle
_geom_angle_publ_flag
O5 2_756 Yb1 Co1 170.39(4) yes
O5 2_756 Yb1 O4 88.81(7) yes
Co1 . Yb1 O4 95.60(5) yes
O5 2_756 Yb1 O7 76.97(6) yes
Co1 . Yb1 O7 94.57(4) yes
O4 . Yb1 O7 88.54(7) yes
O5 2_756 Yb1 O8 76.11(6) yes
Co1 . Yb1 O8 112.80(5) yes
O4 . Yb1 O8 83.84(7) yes
O7 . Yb1 O8 152.13(7) yes
O5 2_756 Yb1 O9 76.20(6) yes
Co1 . Yb1 O9 100.11(5) yes
O4 . Yb1 O9 163.91(7) yes
O7 . Yb1 O9 93.65(7) yes
O8 . Yb1 O9 86.85(7) yes
Yb1 . Co1 C1 78.05(8) yes
Yb1 . Co1 C2 73.68(9) yes
C1 . Co1 C2 124.97(15) yes
Yb1 . Co1 C3 80.41(8) yes
C1 . Co1 C3 109.30(13) yes
C2 . Co1 C3 111.15(15) yes
Yb1 . Co1 P1 172.95(2) yes
C1 . Co1 P1 99.62(9) yes
C2 . Co1 P1 102.80(9) yes
C3 . Co1 P1 106.63(9) yes
C4 . Co2 C5 105.68(11) yes
C4 . Co2 C6 112.48(12) yes
C5 . Co2 C6 113.30(12) yes
C4 . Co2 P2 111.09(8) yes
C5 . Co2 P2 111.40(8) yes
C6 . Co2 P2 103.05(8) yes
Yb1 . O4 C4 162.76(18) yes
Yb1 2_756 O5 C5 144.57(17) yes
Yb1 . O7 C431 133.7(4) yes
Yb1 . O7 C461 118.2(4) yes
C431 . O7 C461 106.5(6) yes
Yb1 . O8 C47 129.77(18) yes
Yb1 . O8 C50 122.15(16) yes
C47 . O8 C50 107.0(2) yes
Yb1 . O9 C511 126.0(5) yes
Yb1 . O9 C541 118.1(3) yes
C511 . O9 C541 114.8(5) yes
O1 . C1 Co1 175.8(3) yes
O2 . C2 Co1 176.3(4) yes
O3 . C3 Co1 177.6(3) yes
O4 . C4 Co2 173.1(2) yes
O5 . C5 Co2 173.5(2) yes
O6 . C6 Co2 177.1(2) yes
C8 . C7 C12 109.6(2) yes
C8 . C7 P1 113.12(16) yes
C12 . C7 P1 118.23(17) yes
C8 . C7 H71 106.7 no
C12 . C7 H71 104.6 no
P1 . C7 H71 103.4 no
C7 . C8 C9 111.3(2) yes
C7 . C8 H81 110.1 no
C9 . C8 H81 109.1 no
C7 . C8 H82 109.3 no
C9 . C8 H82 108.5 no
H81 . C8 H82 108.4 no
C8 . C9 C10 111.7(2) yes
C8 . C9 H91 108.1 no
C10 . C9 H91 108.0 no
C8 . C9 H92 108.8 no
C10 . C9 H92 110.5 no
H91 . C9 H92 109.6 no
C9 . C10 C11 111.1(2) yes
C9 . C10 H101 109.9 no
C11 . C10 H101 108.8 no
C9 . C10 H102 110.0 no
C11 . C10 H102 108.8 no
H101 . C10 H102 108.2 no
C10 . C11 C12 111.0(2) yes
C10 . C11 H111 108.7 no
C12 . C11 H111 109.0 no
C10 . C11 H112 109.4 no
C12 . C11 H112 109.8 no
H111 . C11 H112 108.9 no
C7 . C12 C11 110.4(2) yes
C7 . C12 H121 110.4 no
C11 . C12 H121 110.0 no
C7 . C12 H122 107.8 no
C11 . C12 H122 108.8 no
H121 . C12 H122 109.5 no
C14 . C13 C18 108.2(2) yes
C14 . C13 P1 118.60(16) yes
C18 . C13 P1 114.52(16) yes
C14 . C13 H131 105.6 no
C18 . C13 H131 104.7 no
P1 . C13 H131 103.8 no
C13 . C14 C15 110.8(2) yes
C13 . C14 H141 109.9 no
C15 . C14 H141 109.0 no
C13 . C14 H142 109.8 no
C15 . C14 H142 109.4 no
H141 . C14 H142 108.0 no
C14 . C15 C16 111.1(2) yes
C14 . C15 H151 109.2 no
C16 . C15 H151 109.4 no
C14 . C15 H152 110.1 no
C16 . C15 H152 108.4 no
H151 . C15 H152 108.7 no
C15 . C16 C17 111.4(2) yes
C15 . C16 H161 109.0 no
C17 . C16 H161 108.4 no
C15 . C16 H162 110.5 no
C17 . C16 H162 109.4 no
H161 . C16 H162 108.1 no
C16 . C17 C18 111.4(2) yes
C16 . C17 H171 108.4 no
C18 . C17 H171 108.9 no
C16 . C17 H172 110.2 no
C18 . C17 H172 108.5 no
H171 . C17 H172 109.4 no
C13 . C18 C17 109.6(2) yes
C13 . C18 H181 111.5 no
C17 . C18 H181 109.6 no
C13 . C18 H182 109.3 no
C17 . C18 H182 109.2 no
H181 . C18 H182 107.6 no
C20 . C19 C24 110.7(2) yes
C20 . C19 P1 111.00(15) yes
C24 . C19 P1 112.18(16) yes
C20 . C19 H191 106.6 no
C24 . C19 H191 107.7 no
P1 . C19 H191 108.4 no
C19 . C20 C21 111.3(2) yes
C19 . C20 H201 109.0 no
C21 . C20 H201 108.0 no
C19 . C20 H202 109.7 no
C21 . C20 H202 110.7 no
H201 . C20 H202 108.0 no
C20 . C21 C22 111.1(2) yes
C20 . C21 H211 108.0 no
C22 . C21 H211 109.6 no
C20 . C21 H212 107.8 no
C22 . C21 H212 111.5 no
H211 . C21 H212 108.7 no
C21 . C22 C23 110.7(2) yes
C21 . C22 H221 110.3 no
C23 . C22 H221 110.5 no
C21 . C22 H222 107.9 no
C23 . C22 H222 109.1 no
H221 . C22 H222 108.4 no
C22 . C23 C24 111.5(2) yes
C22 . C23 H231 109.5 no
C24 . C23 H231 110.5 no
C22 . C23 H232 109.3 no
C24 . C23 H232 108.0 no
H231 . C23 H232 107.9 no
C19 . C24 C23 111.3(2) yes
C19 . C24 H241 110.9 no
C23 . C24 H241 109.0 no
C19 . C24 H242 108.5 no
C23 . C24 H242 109.4 no
H241 . C24 H242 107.7 no
C26 . C25 C30 109.56(19) yes
C26 . C25 P2 112.93(16) yes
C30 . C25 P2 110.34(16) yes
C26 . C25 H251 107.6 no
C30 . C25 H251 108.6 no
P2 . C25 H251 107.7 no
C25 . C26 C27 111.2(2) yes
C25 . C26 H261 107.6 no
C27 . C26 H261 108.9 no
C25 . C26 H262 110.8 no
C27 . C26 H262 110.5 no
H261 . C26 H262 107.7 no
C26 . C27 C28 111.0(2) yes
C26 . C27 H271 109.0 no
C28 . C27 H271 110.0 no
C26 . C27 H272 108.9 no
C28 . C27 H272 109.5 no
H271 . C27 H272 108.4 no
C27 . C28 C29 110.7(2) yes
C27 . C28 H281 109.6 no
C29 . C28 H281 110.2 no
C27 . C28 H282 108.8 no
C29 . C28 H282 109.2 no
H281 . C28 H282 108.3 no
C28 . C29 C30 111.5(2) yes
C28 . C29 H291 109.5 no
C30 . C29 H291 109.0 no
C28 . C29 H292 109.1 no
C30 . C29 H292 109.5 no
H291 . C29 H292 108.1 no
C25 . C30 C29 111.6(2) yes
C25 . C30 H301 108.8 no
C29 . C30 H301 110.0 no
C25 . C30 H302 109.2 no
C29 . C30 H302 109.3 no
H301 . C30 H302 107.8 no
C32 . C31 C36 108.8(2) yes
C32 . C31 P2 112.44(16) yes
C36 . C31 P2 117.16(16) yes
C32 . C31 H311 106.2 no
C36 . C31 H311 105.1 no
P2 . C31 H311 106.3 no
C31 . C32 C33 111.4(2) yes
C31 . C32 H321 107.9 no
C33 . C32 H321 108.8 no
C31 . C32 H322 108.3 no
C33 . C32 H322 111.0 no
H321 . C32 H322 109.3 no
C32 . C33 C34 112.4(2) yes
C32 . C33 H331 108.6 no
C34 . C33 H331 110.2 no
C32 . C33 H332 107.4 no
C34 . C33 H332 109.2 no
H331 . C33 H332 109.0 no
C33 . C34 C35 111.7(2) yes
C33 . C34 H341 109.6 no
C35 . C34 H341 109.3 no
C33 . C34 H342 109.2 no
C35 . C34 H342 108.7 no
H341 . C34 H342 108.2 no
C34 . C35 C36 110.8(2) yes
C34 . C35 H351 109.9 no
C36 . C35 H351 110.5 no
C34 . C35 H352 108.1 no
C36 . C35 H352 107.9 no
H351 . C35 H352 109.6 no
C31 . C36 C35 110.1(2) yes
C31 . C36 H361 109.8 no
C35 . C36 H361 108.5 no
C31 . C36 H362 110.4 no
C35 . C36 H362 109.7 no
H361 . C36 H362 108.4 no
C38 . C37 C42 109.9(2) yes
C38 . C37 P2 116.75(17) yes
C42 . C37 P2 111.79(16) yes
C38 . C37 H371 105.7 no
C42 . C37 H371 105.8 no
P2 . C37 H371 106.0 no
C37 . C38 C39 111.4(2) yes
C37 . C38 H381 108.7 no
C39 . C38 H381 109.3 no
C37 . C38 H382 109.1 no
C39 . C38 H382 109.7 no
H381 . C38 H382 108.5 no
C38 . C39 C40 110.8(2) yes
C38 . C39 H391 108.8 no
C40 . C39 H391 110.5 no
C38 . C39 H392 109.0 no
C40 . C39 H392 109.6 no
H391 . C39 H392 108.1 no
C39 . C40 C41 111.1(2) yes
C39 . C40 H401 108.4 no
C41 . C40 H401 108.9 no
C39 . C40 H402 110.1 no
C41 . C40 H402 109.2 no
H401 . C40 H402 109.1 no
C40 . C41 C42 111.7(2) yes
C40 . C41 H411 109.5 no
C42 . C41 H411 108.8 no
C40 . C41 H412 108.4 no
C42 . C41 H412 109.2 no
H411 . C41 H412 109.2 no
C37 . C42 C41 111.4(2) yes
C37 . C42 H421 109.5 no
C41 . C42 H421 109.2 no
C37 . C42 H422 109.8 no
C41 . C42 H422 107.5 no
H421 . C42 H422 109.5 no
O7 . C43 C44 103.1(6) yes
O7 . C43 H431 110.4 no
C44 . C43 H431 110.6 no
O7 . C43 H432 111.6 no
C44 . C43 H432 111.6 no
H431 . C43 H432 109.5 no
C43 . C44 C45 103.4(6) yes
C43 . C44 H441 111.5 no
C45 . C44 H441 111.1 no
C43 . C44 H442 110.7 no
C45 . C44 H442 110.7 no
H441 . C44 H442 109.5 no
C44 . C45 C46 104.5(7) yes
C44 . C45 H451 110.5 no
C46 . C45 H451 110.6 no
C44 . C45 H452 110.9 no
C46 . C45 H452 110.8 no
H451 . C45 H452 109.5 no
C45 . C46 O7 107.3(8) yes
C45 . C46 H461 110.1 no
O7 . C46 H461 110.0 no
C45 . C46 H462 109.9 no
O7 . C46 H462 110.1 no
H461 . C46 H462 109.5 no
O8 . C47 C481 104.3(5) yes
O8 . C47 H471 109.5 no
C481 . C47 H471 104.8 no
O8 . C47 H472 109.4 no
C481 . C47 H472 119.1 no
H471 . C47 H472 109.5 no
C47 . C48 C49 103.3(7) yes
C47 . C48 H481 111.2 no
C49 . C48 H481 111.3 no
C47 . C48 H482 110.9 no
C49 . C48 H482 110.6 no
H481 . C48 H482 109.5 no
C48 . C49 C50 106.3(7) yes
C48 . C49 H491 110.0 no
C50 . C49 H491 110.1 no
C48 . C49 H492 110.6 no
C50 . C49 H492 110.3 no
H491 . C49 H492 109.5 no
O8 . C50 C491 102.2(5) yes
O8 . C50 H501 110.1 no
C491 . C50 H501 97.5 no
O8 . C50 H502 110.2 no
C491 . C50 H502 126.2 no
H501 . C50 H502 109.5 no
O9 . C51 C52 111.4(8) yes
O9 . C51 H511 105.9 no
C52 . C51 H511 106.0 no
O9 . C51 H512 112.0 no
C52 . C51 H512 111.7 no
H511 . C51 H512 109.5 no
C51 . C52 C53 105.4(8) yes
C51 . C52 H521 113.1 no
C53 . C52 H521 110.3 no
C51 . C52 H522 107.6 no
C53 . C52 H522 110.9 no
H521 . C52 H522 109.5 no
C52 . C53 C54 105.0(6) yes
C52 . C53 H531 110.9 no
C54 . C53 H531 110.9 no
C52 . C53 H532 110.5 no
C54 . C53 H532 110.0 no
H531 . C53 H532 109.5 no
C53 . C54 O9 113.1(5) yes
C53 . C54 H541 108.1 no
O9 . C54 H541 108.3 no
C53 . C54 H542 109.0 no
O9 . C54 H542 108.8 no
H541 . C54 H542 109.5 no
O7 . C431 C441 104.1(7) yes
O7 . C431 H4311 110.1 no
C441 . C431 H4311 110.6 no
O7 . C431 H4312 111.3 no
C441 . C431 H4312 111.2 no
H4311 . C431 H4312 109.5 no
C431 . C441 C451 103.5(7) yes
C431 . C441 H4411 111.1 no
C451 . C441 H4411 110.6 no
C431 . C441 H4412 110.7 no
C451 . C441 H4412 111.4 no
H4411 . C441 H4412 109.5 no
C441 . C451 C461 106.7(8) yes
C441 . C451 H4511 110.1 no
C461 . C451 H4511 110.8 no
C441 . C451 H4512 109.6 no
C461 . C451 H4512 110.1 no
H4511 . C451 H4512 109.5 no
C451 . C461 O7 104.7(8) yes
C451 . C461 H4611 110.1 no
O7 . C461 H4611 110.6 no
C451 . C461 H4612 110.8 no
O7 . C461 H4612 111.1 no
H4611 . C461 H4612 109.5 no
C47 . C481 C491 106.7(7) yes
C47 . C481 H4811 110.1 no
C491 . C481 H4811 110.5 no
C47 . C481 H4812 110.2 no
C491 . C481 H4812 109.9 no
H4811 . C481 H4812 109.5 no
C50 . C491 C481 101.2(7) yes
C50 . C491 H4911 111.3 no
C481 . C491 H4911 111.1 no
C50 . C491 H4912 111.9 no
C481 . C491 H4912 111.8 no
H4911 . C491 H4912 109.5 no
O9 . C511 C521 103.1(6) yes
O9 . C511 H5111 113.9 no
C521 . C511 H5111 114.4 no
O9 . C511 H5112 107.6 no
C521 . C511 H5112 108.0 no
H5111 . C511 H5112 109.5 no
C511 . C521 C531 108.9(6) yes
C511 . C521 H5211 108.9 no
C531 . C521 H5211 110.1 no
C511 . C521 H5212 109.5 no
C531 . C521 H5212 110.0 no
H5211 . C521 H5212 109.5 no
C521 . C531 C541 105.9(5) yes
C521 . C531 H5311 110.1 no
C541 . C531 H5311 110.6 no
C521 . C531 H5312 110.2 no
C541 . C531 H5312 110.5 no
H5311 . C531 H5312 109.5 no
C531 . C541 O9 105.8(5) yes
C531 . C541 H5411 110.3 no
O9 . C541 H5411 110.1 no
C531 . C541 H5412 110.3 no
O9 . C541 H5412 110.8 no
H5411 . C541 H5412 109.5 no
C13 . P1 C19 100.47(10) yes
C13 . P1 C7 109.17(10) yes
C19 . P1 C7 101.96(10) yes
C13 . P1 Co1 115.66(7) yes
C19 . P1 Co1 116.49(8) yes
C7 . P1 Co1 111.73(7) yes
C31 . P2 C37 103.45(10) yes
C31 . P2 C25 103.72(10) yes
C37 . P2 C25 102.19(10) yes
C31 . P2 Co2 116.95(8) yes
C37 . P2 Co2 113.39(7) yes
C25 . P2 Co2 115.35(7) yes

loop_
_geom_bond_atom_site_label_1
_geom_bond_atom_site_label_2
_geom_bond_site_symmetry_2
_geom_bond_distance
_geom_bond_publ_flag
Yb1 O5 2_756 2.5005(17) yes
Yb1 Co1 . 2.9893(4) yes
Yb1 O4 . 2.3885(18) yes
Yb1 O7 . 2.3912(17) yes
Yb1 O8 . 2.4128(17) yes
Yb1 O9 . 2.4258(18) yes
Co1 C1 . 1.749(3) yes
Co1 C2 . 1.760(3) yes
Co1 C3 . 1.754(3) yes
Co1 P1 . 2.2192(6) yes
Co2 C4 . 1.719(2) yes
Co2 C5 . 1.725(2) yes
Co2 C6 . 1.761(3) yes
Co2 P2 . 2.2222(6) yes
O1 C1 . 1.160(4) yes
O2 C2 . 1.152(4) yes
O3 C3 . 1.158(4) yes
O4 C4 . 1.183(3) yes
O5 C5 . 1.175(3) yes
O6 C6 . 1.153(4) yes
O7 C431 . 1.442(3) yes
O7 C461 . 1.508(15) yes
O8 C47 . 1.431(3) yes
O8 C50 . 1.446(3) yes
O9 C511 . 1.448(4) yes
O9 C541 . 1.442(4) yes
C7 C8 . 1.527(3) yes
C7 C12 . 1.537(3) yes
C7 P1 . 1.862(2) yes
C7 H71 . 0.984 no
C8 C9 . 1.530(4) yes
C8 H81 . 0.982 no
C8 H82 . 0.984 no
C9 C10 . 1.523(4) yes
C9 H91 . 0.992 no
C9 H92 . 0.971 no
C10 C11 . 1.522(4) yes
C10 H101 . 0.971 no
C10 H102 . 0.980 no
C11 C12 . 1.536(4) yes
C11 H111 . 0.976 no
C11 H112 . 0.978 no
C12 H121 . 0.974 no
C12 H122 . 0.981 no
C13 C14 . 1.534(3) yes
C13 C18 . 1.534(3) yes
C13 P1 . 1.874(2) yes
C13 H131 . 0.987 no
C14 C15 . 1.534(4) yes
C14 H141 . 0.990 no
C14 H142 . 0.980 no
C15 C16 . 1.520(4) yes
C15 H151 . 0.989 no
C15 H152 . 0.988 no
C16 C17 . 1.524(4) yes
C16 H161 . 0.985 no
C16 H162 . 0.983 no
C17 C18 . 1.531(4) yes
C17 H171 . 0.974 no
C17 H172 . 0.986 no
C18 H181 . 0.970 no
C18 H182 . 0.983 no
C19 C20 . 1.542(3) yes
C19 C24 . 1.531(3) yes
C19 P1 . 1.870(2) yes
C19 H191 . 0.980 no
C20 C21 . 1.529(3) yes
C20 H201 . 0.983 no
C20 H202 . 0.977 no
C21 C22 . 1.529(4) yes
C21 H211 . 0.997 no
C21 H212 . 0.974 no
C22 C23 . 1.519(4) yes
C22 H221 . 0.979 no
C22 H222 . 0.982 no
C23 C24 . 1.530(3) yes
C23 H231 . 0.970 no
C23 H232 . 0.976 no
C24 H241 . 0.970 no
C24 H242 . 0.989 no
C25 C26 . 1.536(3) yes
C25 C30 . 1.529(3) yes
C25 P2 . 1.863(2) yes
C25 H251 . 1.015 no
C26 C27 . 1.522(4) yes
C26 H261 . 0.970 no
C26 H262 . 0.976 no
C27 C28 . 1.516(5) yes
C27 H271 . 0.980 no
C27 H272 . 0.977 no
C28 C29 . 1.527(4) yes
C28 H281 . 0.970 no
C28 H282 . 0.975 no
C29 C30 . 1.527(4) yes
C29 H291 . 0.987 no
C29 H292 . 0.977 no
C30 H301 . 0.979 no
C30 H302 . 0.978 no
C31 C32 . 1.541(3) yes
C31 C36 . 1.540(3) yes
C31 P2 . 1.875(2) yes
C31 H311 . 0.990 no
C32 C33 . 1.528(3) yes
C32 H321 . 0.993 no
C32 H322 . 0.954 no
C33 C34 . 1.511(4) yes
C33 H331 . 0.977 no
C33 H332 . 0.985 no
C34 C35 . 1.529(4) yes
C34 H341 . 0.975 no
C34 H342 . 0.962 no
C35 C36 . 1.536(3) yes
C35 H351 . 0.966 no
C35 H352 . 0.973 no
C36 H361 . 0.972 no
C36 H362 . 0.974 no
C37 C38 . 1.529(3) yes
C37 C42 . 1.533(3) yes
C37 P2 . 1.871(2) yes
C37 H371 . 0.989 no
C38 C39 . 1.539(4) yes
C38 H381 . 0.969 no
C38 H382 . 0.984 no
C39 C40 . 1.514(5) yes
C39 H391 . 0.967 no
C39 H392 . 0.979 no
C40 C41 . 1.519(4) yes
C40 H401 . 0.981 no
C40 H402 . 0.963 no
C41 C42 . 1.529(3) yes
C41 H411 . 0.993 no
C41 H412 . 0.985 no
C42 H421 . 0.990 no
C42 H422 . 0.990 no
C43 C44 . 1.513(5) yes
C43 H431 . 0.950 no
C43 H432 . 0.950 no
C44 C45 . 1.510(5) yes
C44 H441 . 0.950 no
C44 H442 . 0.950 no
C45 C46 . 1.511(5) yes
C45 H451 . 0.950 no
C45 H452 . 0.950 no
C46 H461 . 0.950 no
C46 H462 . 0.950 no
C47 C481 . 1.522(5) yes
C47 H471 . 0.950 no
C47 H472 . 0.950 no
C48 C49 . 1.526(5) yes
C48 H481 . 0.950 no
C48 H482 . 0.950 no
C49 C50 . 1.525(4) yes
C49 H491 . 0.950 no
C49 H492 . 0.950 no
C50 C491 . 1.528(5) yes
C50 H501 . 0.950 no
C50 H502 . 0.950 no
C51 C52 . 1.507(5) yes
C51 H511 . 0.950 no
C51 H512 . 0.950 no
C52 C53 . 1.496(5) yes
C52 H521 . 0.950 no
C52 H522 . 0.950 no
C53 C54 . 1.487(5) yes
C53 H531 . 0.950 no
C53 H532 . 0.950 no
C54 H541 . 0.950 no
C54 H542 . 0.950 no
C431 C441 . 1.512(5) yes
C431 H4311 . 0.950 no
C431 H4312 . 0.950 no
C441 C451 . 1.510(5) yes
C441 H4411 . 0.950 no
C441 H4412 . 0.950 no
C451 C461 . 1.513(5) yes
C451 H4511 . 0.950 no
C451 H4512 . 0.950 no
C461 H4611 . 0.950 no
C461 H4612 . 0.950 no
C481 C491 . 1.519(5) yes
C481 H4811 . 0.950 no
C481 H4812 . 0.950 no
C491 H4911 . 0.950 no
C491 H4912 . 0.950 no
C511 C521 . 1.527(5) yes
C511 H5111 . 0.950 no
C511 H5112 . 0.950 no
C521 C531 . 1.526(5) yes
C521 H5211 . 0.950 no
C521 H5212 . 0.950 no
C531 C541 . 1.510(5) yes
C531 H5311 . 0.950 no
C531 H5312 . 0.950 no
C541 H5411 . 0.950 no
C541 H5412 . 0.950 no
